data_7706402
loop_
_publ_author_name
'Gupta, Priyanka'
'Siewert, Jan-Erik'
'Wellnitz, Tim'
'Fischer, Malte'
'Baumann, Wolgang'
'Beweries, Torsten'
'Hering-Junghans, Christian'

_publ_section_title
;
 Reactivity of phospha-Wittig reagents towards NHCs and NHOs.
;
_journal_issue 5
_journal_name_full 'Dalton transactions (Cambridge, England : 2003)'
_journal_page_first 1838
_journal_page_last 1844
_journal_paper_doi 10.1039/d1dt00071c
_journal_volume 50
_journal_year 2021
_chemical_formula_moiety 'C25 H41 N2 P, C4 H8 O'
_chemical_formula_sum 'C29 H49 N2 O P'
_chemical_formula_weight 472.67
_space_group_crystal_system monoclinic
_space_group_IT_number 14
_space_group_name_Hall '-P 2ybc'
_space_group_name_H-M_alt 'P 1 21/c 1'
_atom_sites_solution_hydrogens geom
_audit_creation_method SHELXL-2014/7
_audit_update_record
;
2020-11-27 deposited with the CCDC.	2021-01-13 downloaded from the CCDC.
;
_cell_angle_alpha 90
_cell_angle_beta 104.0204(24)
_cell_angle_gamma 90
_cell_formula_units_Z 4
_cell_length_a 15.0307(9)
_cell_length_b 9.7034(6)
_cell_length_c 20.4134(12)
_cell_measurement_reflns_used 9879
_cell_measurement_temperature 150(2)
_cell_measurement_theta_max 30.16
_cell_measurement_theta_min 2.52
_cell_volume 2888.6(3)
_computing_cell_refinement 'Bruker Apex V7.51A'
_computing_data_collection 'Bruker Apex V7.51A'
_computing_data_reduction 'Bruker SAINT'
_computing_molecular_graphics 'ORTEP-3v2.01 (Farrugia, 1997)'
_computing_publication_material 'SHELXL-2014/7 (Sheldrick, 2014)'
_computing_structure_refinement 'SHELXL-2014/7 (Sheldrick, 2014)'
_computing_structure_solution 'Bruker SHELXTL'
_diffrn_ambient_temperature 150(2)
_diffrn_detector_area_resol_mean 8.3333
_diffrn_measured_fraction_theta_full 1.000
_diffrn_measured_fraction_theta_max 1.000
_diffrn_measurement_device_type 'Bruker APEX-II CCD'
_diffrn_measurement_method '\f and \w scans'
_diffrn_radiation_type MoK\a
_diffrn_radiation_wavelength 0.71073
_diffrn_reflns_av_R_equivalents 0.0412
_diffrn_reflns_av_unetI/netI 0.0299
_diffrn_reflns_Laue_measured_fraction_full 1.000
_diffrn_reflns_Laue_measured_fraction_max 1.000
_diffrn_reflns_limit_h_max 21
_diffrn_reflns_limit_h_min -21
_diffrn_reflns_limit_k_max 13
_diffrn_reflns_limit_k_min -13
_diffrn_reflns_limit_l_max 28
_diffrn_reflns_limit_l_min -28
_diffrn_reflns_number 59656
_diffrn_reflns_point_group_measured_fraction_full 1.000
_diffrn_reflns_point_group_measured_fraction_max 1.000
_diffrn_reflns_theta_full 25.242
_diffrn_reflns_theta_max 30.000
_diffrn_reflns_theta_min 1.396
_diffrn_source 'fine-focus sealed tube'
_exptl_absorpt_coefficient_mu 0.117
_exptl_absorpt_correction_T_max 0.995
_exptl_absorpt_correction_T_min 0.958
_exptl_absorpt_correction_type multi-scan
_exptl_absorpt_process_details '(SADABS; Sheldrick, 2014)'
_exptl_crystal_colour yellow
_exptl_crystal_density_diffrn 1.087
_exptl_crystal_description plate
_exptl_crystal_F_000 1040
_exptl_crystal_size_max 0.370
_exptl_crystal_size_mid 0.210
_exptl_crystal_size_min 0.040
_platon_squeeze_details
;
The unit cell contains four disordered THF molecules. These 
have been treated as a diffuse contribution to the overall scattering 
without specific atom positions by SQUEEZE/PLATON.
;
_refine_diff_density_max 0.389
_refine_diff_density_min -0.165
_refine_diff_density_rms 0.042
_refine_ls_extinction_method none
_refine_ls_goodness_of_fit_ref 1.005
_refine_ls_hydrogen_treatment constr
_refine_ls_matrix_type full
_refine_ls_number_parameters 266
_refine_ls_number_reflns 8430
_refine_ls_number_restraints 0
_refine_ls_restrained_S_all 1.005
_refine_ls_R_factor_all 0.0608
_refine_ls_R_factor_gt 0.0405
_refine_ls_shift/su_max 0.001
_refine_ls_shift/su_mean 0.000
_refine_ls_structure_factor_coef Fsqd
_refine_ls_weighting_details 'w=1/[\s^2^(Fo^2^)+(0.0548P)^2^+0.7221P] where P=(Fo^2^+2Fc^2^)/3'
_refine_ls_weighting_scheme calc
_refine_ls_wR_factor_gt 0.1018
_refine_ls_wR_factor_ref 0.1136
_reflns_Friedel_coverage 0.000
_reflns_number_gt 6370
_reflns_number_total 8430
_reflns_threshold_expression 'I > 2\s(I)'
_cod_data_source_file d1dt00071c2.cif
_cod_data_source_block ax1822_MesStarPIMe4_cmp6
_cod_depositor_comments 'Adding full bibliography for 7706402--7706412.cif.'
_cod_original_sg_symbol_H-M 'P 21/c'
_cod_database_code 7706402
_shelx_shelxl_version_number 2014/7
_shelx_space_group_comment
;
The symmetry employed for this shelxl refinement is uniquely defined
by the following loop, which should always be used as a source of
symmetry information in preference to the above space-group names.
They are only intended as comments.
;
_shelx_estimated_absorpt_t_min 0.958
_shelx_estimated_absorpt_t_max 0.995
_platon_squeeze_void_probe_radius 1.20

loop_
_space_group_symop_operation_xyz
'x, y, z'
'-x, y+1/2, -z+1/2'
'-x, -y, -z'
'x, -y-1/2, z-1/2'

loop_
_atom_site_label
_atom_site_type_symbol
_atom_site_fract_x
_atom_site_fract_y
_atom_site_fract_z
_atom_site_U_iso_or_equiv
_atom_site_adp_type
_atom_site_occupancy
_atom_site_site_symmetry_order
_atom_site_calc_flag
_atom_site_refinement_flags_posn
_atom_site_refinement_flags_adp
_atom_site_refinement_flags_occupancy
_atom_site_disorder_assembly
_atom_site_disorder_group
P1 P 0.17049(2) 0.61619(3) 0.51347(2) 0.02325(8) Uani 1 1 d . . . . .
N1 N 0.14369(6) 0.34643(10) 0.47576(5) 0.0243(2) Uani 1 1 d . . . . .
N2 N 0.27075(6) 0.36100(10) 0.55322(5) 0.02243(19) Uani 1 1 d . . . . .
C1 C 0.28157(7) 0.70024(11) 0.55462(5) 0.0193(2) Uani 1 1 d . . . . .
C2 C 0.35408(7) 0.71085(11) 0.52088(5) 0.0211(2) Uani 1 1 d . . . . .
C3 C 0.44137(7) 0.75015(12) 0.55850(6) 0.0228(2) Uani 1 1 d . . . . .
H3 H 0.4904 0.7516 0.5366 0.027 Uiso 1 1 calc R U . . .
C4 C 0.45960(7) 0.78691(11) 0.62586(5) 0.0209(2) Uani 1 1 d . . . . .
C5 C 0.38536(7) 0.79233(12) 0.65545(5) 0.0219(2) Uani 1 1 d . . . . .
H5 H 0.3956 0.8231 0.7008 0.026 Uiso 1 1 calc R U . . .
C6 C 0.29664(7) 0.75461(11) 0.62150(5) 0.0199(2) Uani 1 1 d . . . . .
C7 C 0.34247(8) 0.69081(12) 0.44357(6) 0.0250(2) Uani 1 1 d . . . . .
C8 C 0.26716(9) 0.78857(14) 0.40543(6) 0.0313(3) Uani 1 1 d . . . . .
H8A H 0.2613 0.7796 0.3567 0.047 Uiso 1 1 calc R U . . .
H8B H 0.2834 0.8838 0.4194 0.047 Uiso 1 1 calc R U . . .
H8C H 0.2087 0.7647 0.4158 0.047 Uiso 1 1 calc R U . . .
C9 C 0.32230(10) 0.54143(14) 0.41939(6) 0.0351(3) Uani 1 1 d . . . . .
H9A H 0.3282 0.5330 0.3728 0.053 Uiso 1 1 calc R U . . .
H9B H 0.2598 0.5167 0.4214 0.053 Uiso 1 1 calc R U . . .
H9C H 0.3661 0.4793 0.4486 0.053 Uiso 1 1 calc R U . . .
C10 C 0.43020(9) 0.73177(16) 0.42183(6) 0.0366(3) Uani 1 1 d . . . . .
H10A H 0.4798 0.6680 0.4420 0.055 Uiso 1 1 calc R U . . .
H10B H 0.4479 0.8258 0.4372 0.055 Uiso 1 1 calc R U . . .
H10C H 0.4186 0.7276 0.3725 0.055 Uiso 1 1 calc R U . . .
C11 C 0.55627(7) 0.82428(12) 0.66703(6) 0.0240(2) Uani 1 1 d . . . . .
C12 C 0.59008(9) 0.71011(14) 0.71916(7) 0.0330(3) Uani 1 1 d . . . . .
H12A H 0.5916 0.6222 0.6958 0.049 Uiso 1 1 calc R U . . .
H12B H 0.5484 0.7026 0.7492 0.049 Uiso 1 1 calc R U . . .
H12C H 0.6518 0.7326 0.7458 0.049 Uiso 1 1 calc R U . . .
C13 C 0.55403(8) 0.96186(13) 0.70428(6) 0.0310(3) Uani 1 1 d . . . . .
H13A H 0.6165 0.9873 0.7284 0.047 Uiso 1 1 calc R U . . .
H13B H 0.5158 0.9518 0.7366 0.047 Uiso 1 1 calc R U . . .
H13C H 0.5284 1.0339 0.6715 0.047 Uiso 1 1 calc R U . . .
C14 C 0.62480(8) 0.83929(15) 0.62278(7) 0.0326(3) Uani 1 1 d . . . . .
H14A H 0.6325 0.7501 0.6023 0.049 Uiso 1 1 calc R U . . .
H14B H 0.6840 0.8702 0.6506 0.049 Uiso 1 1 calc R U . . .
H14C H 0.6017 0.9072 0.5872 0.049 Uiso 1 1 calc R U . . .
C15 C 0.21910(7) 0.77897(12) 0.65871(6) 0.0239(2) Uani 1 1 d . . . . .
C16 C 0.18244(9) 0.64316(14) 0.68103(7) 0.0319(3) Uani 1 1 d . . . . .
H16A H 0.1329 0.6632 0.7032 0.048 Uiso 1 1 calc R U . . .
H16B H 0.2321 0.5950 0.7127 0.048 Uiso 1 1 calc R U . . .
H16C H 0.1589 0.5849 0.6414 0.048 Uiso 1 1 calc R U . . .
C17 C 0.14055(8) 0.86275(13) 0.61398(6) 0.0281(2) Uani 1 1 d . . . . .
H17A H 0.1141 0.8109 0.5726 0.042 Uiso 1 1 calc R U . . .
H17B H 0.1644 0.9509 0.6022 0.042 Uiso 1 1 calc R U . . .
H17C H 0.0932 0.8797 0.6386 0.042 Uiso 1 1 calc R U . . .
C18 C 0.25272(9) 0.86597(15) 0.72305(6) 0.0337(3) Uani 1 1 d . . . . .
H18A H 0.2012 0.8850 0.7433 0.051 Uiso 1 1 calc R U . . .
H18B H 0.2781 0.9531 0.7114 0.051 Uiso 1 1 calc R U . . .
H18C H 0.3003 0.8152 0.7554 0.051 Uiso 1 1 calc R U . . .
C19 C 0.20011(7) 0.43926(12) 0.51661(5) 0.0212(2) Uani 1 1 d . . . . .
C20 C 0.17794(8) 0.21255(12) 0.48741(6) 0.0268(2) Uani 1 1 d . . . . .
C21 C 0.25744(8) 0.22126(12) 0.53512(6) 0.0252(2) Uani 1 1 d . . . . .
C22 C 0.06160(8) 0.38649(13) 0.42547(6) 0.0314(3) Uani 1 1 d . . . . .
H22A H 0.0110 0.3998 0.4474 0.047 Uiso 1 1 calc R U . . .
H22B H 0.0454 0.3140 0.3913 0.047 Uiso 1 1 calc R U . . .
H22C H 0.0731 0.4727 0.4039 0.047 Uiso 1 1 calc R U . . .
C23 C 0.12874(10) 0.09108(14) 0.45105(8) 0.0389(3) Uani 1 1 d . . . . .
H23A H 0.1624 0.0067 0.4680 0.058 Uiso 1 1 calc R U . . .
H23B H 0.1246 0.1003 0.4026 0.058 Uiso 1 1 calc R U . . .
H23C H 0.0669 0.0864 0.4587 0.058 Uiso 1 1 calc R U . . .
C24 C 0.32382(9) 0.11213(13) 0.56608(7) 0.0339(3) Uani 1 1 d . . . . .
H24A H 0.3022 0.0227 0.5461 0.051 Uiso 1 1 calc R U . . .
H24B H 0.3291 0.1091 0.6149 0.051 Uiso 1 1 calc R U . . .
H24C H 0.3839 0.1326 0.5577 0.051 Uiso 1 1 calc R U . . .
C25 C 0.34317(8) 0.41064(13) 0.60892(6) 0.0288(3) Uani 1 1 d . . . . .
H25A H 0.3847 0.4703 0.5914 0.043 Uiso 1 1 calc R U . . .
H25B H 0.3775 0.3321 0.6326 0.043 Uiso 1 1 calc R U . . .
H25C H 0.3161 0.4631 0.6403 0.043 Uiso 1 1 calc R U . . .

loop_
_atom_site_aniso_label
_atom_site_aniso_U_11
_atom_site_aniso_U_22
_atom_site_aniso_U_33
_atom_site_aniso_U_23
_atom_site_aniso_U_13
_atom_site_aniso_U_12
P1 0.01923(13) 0.02049(14) 0.02698(15) -0.00247(11) -0.00032(10) 0.00041(11)
N1 0.0211(4) 0.0218(5) 0.0272(5) -0.0033(4) 0.0006(4) -0.0011(4)
N2 0.0213(4) 0.0196(5) 0.0245(5) 0.0013(4) 0.0019(4) -0.0010(4)
C1 0.0203(5) 0.0164(5) 0.0197(5) 0.0004(4) 0.0019(4) 0.0005(4)
C2 0.0247(5) 0.0179(5) 0.0200(5) -0.0006(4) 0.0040(4) 0.0013(4)
C3 0.0212(5) 0.0222(5) 0.0257(5) -0.0004(4) 0.0070(4) -0.0002(4)
C4 0.0198(5) 0.0174(5) 0.0239(5) 0.0008(4) 0.0024(4) -0.0005(4)
C5 0.0228(5) 0.0226(5) 0.0190(5) -0.0007(4) 0.0027(4) -0.0009(4)
C6 0.0208(5) 0.0186(5) 0.0200(5) 0.0013(4) 0.0042(4) 0.0005(4)
C7 0.0295(6) 0.0253(6) 0.0205(5) -0.0019(4) 0.0062(4) 0.0006(5)
C8 0.0369(7) 0.0325(7) 0.0232(6) 0.0031(5) 0.0050(5) 0.0024(5)
C9 0.0511(8) 0.0294(7) 0.0268(6) -0.0059(5) 0.0134(6) 0.0008(6)
C10 0.0367(7) 0.0493(9) 0.0265(6) -0.0017(6) 0.0130(5) -0.0015(6)
C11 0.0194(5) 0.0221(6) 0.0283(6) -0.0013(4) 0.0013(4) -0.0020(4)
C12 0.0268(6) 0.0302(7) 0.0373(7) 0.0047(5) -0.0011(5) 0.0011(5)
C13 0.0282(6) 0.0265(6) 0.0348(6) -0.0068(5) 0.0006(5) -0.0055(5)
C14 0.0220(5) 0.0361(7) 0.0392(7) -0.0026(6) 0.0066(5) -0.0063(5)
C15 0.0216(5) 0.0280(6) 0.0225(5) -0.0015(4) 0.0063(4) -0.0002(4)
C16 0.0282(6) 0.0363(7) 0.0334(6) 0.0068(5) 0.0117(5) -0.0010(5)
C17 0.0251(5) 0.0289(6) 0.0301(6) -0.0033(5) 0.0063(5) 0.0038(5)
C18 0.0302(6) 0.0469(8) 0.0253(6) -0.0088(5) 0.0092(5) -0.0012(6)
C19 0.0190(5) 0.0217(5) 0.0219(5) -0.0009(4) 0.0029(4) -0.0018(4)
C20 0.0268(6) 0.0208(6) 0.0325(6) -0.0033(5) 0.0066(5) -0.0021(4)
C21 0.0257(5) 0.0187(5) 0.0317(6) 0.0002(4) 0.0079(5) -0.0011(4)
C22 0.0244(6) 0.0300(6) 0.0334(6) -0.0061(5) -0.0055(5) -0.0005(5)
C23 0.0371(7) 0.0251(7) 0.0500(8) -0.0085(6) 0.0020(6) -0.0043(5)
C24 0.0308(6) 0.0225(6) 0.0462(7) 0.0043(5) 0.0048(5) 0.0023(5)
C25 0.0261(6) 0.0257(6) 0.0288(6) 0.0012(5) -0.0045(5) 0.0012(5)

loop_
_atom_type_symbol
_atom_type_description
_atom_type_scat_dispersion_real
_atom_type_scat_dispersion_imag
_atom_type_scat_source
C C 0.0033 0.0016 'International Tables Vol C Tables 4.2.6.8 and 6.1.1.4'
H H 0.0000 0.0000 'International Tables Vol C Tables 4.2.6.8 and 6.1.1.4'
N N 0.0061 0.0033 'International Tables Vol C Tables 4.2.6.8 and 6.1.1.4'
P P 0.1023 0.0942 'International Tables Vol C Tables 4.2.6.8 and 6.1.1.4'
O O 0.0106 0.0060 'International Tables Vol C Tables 4.2.6.8 and 6.1.1.4'

loop_
_geom_angle_atom_site_label_1
_geom_angle_atom_site_label_2
_geom_angle_atom_site_label_3
_geom_angle
_geom_angle_site_symmetry_1
_geom_angle_site_symmetry_3
_geom_angle_publ_flag
C19 P1 C1 102.58(5) . . ?
C19 N1 C20 111.05(9) . . ?
C19 N1 C22 123.19(10) . . ?
C20 N1 C22 125.72(10) . . ?
C19 N2 C21 110.42(9) . . ?
C19 N2 C25 125.29(10) . . ?
C21 N2 C25 123.85(9) . . ?
C2 C1 C6 118.13(9) . . ?
C2 C1 P1 121.27(8) . . ?
C6 C1 P1 120.59(8) . . ?
C3 C2 C1 118.54(9) . . ?
C3 C2 C7 116.67(10) . . ?
C1 C2 C7 124.68(10) . . ?
C4 C3 C2 123.25(10) . . ?
C4 C3 H3 118.4 . . ?
C2 C3 H3 118.4 . . ?
C3 C4 C5 117.05(10) . . ?
C3 C4 C11 122.59(10) . . ?
C5 C4 C11 120.34(10) . . ?
C4 C5 C6 123.01(10) . . ?
C4 C5 H5 118.5 . . ?
C6 C5 H5 118.5 . . ?
C5 C6 C1 118.85(9) . . ?
C5 C6 C15 117.19(9) . . ?
C1 C6 C15 123.94(9) . . ?
C8 C7 C9 110.83(10) . . ?
C8 C7 C10 105.76(10) . . ?
C9 C7 C10 105.45(10) . . ?
C8 C7 C2 108.93(9) . . ?
C9 C7 C2 114.08(9) . . ?
C10 C7 C2 111.46(10) . . ?
C7 C8 H8A 109.5 . . ?
C7 C8 H8B 109.5 . . ?
H8A C8 H8B 109.5 . . ?
C7 C8 H8C 109.5 . . ?
H8A C8 H8C 109.5 . . ?
H8B C8 H8C 109.5 . . ?
C7 C9 H9A 109.5 . . ?
C7 C9 H9B 109.5 . . ?
H9A C9 H9B 109.5 . . ?
C7 C9 H9C 109.5 . . ?
H9A C9 H9C 109.5 . . ?
H9B C9 H9C 109.5 . . ?
C7 C10 H10A 109.5 . . ?
C7 C10 H10B 109.5 . . ?
H10A C10 H10B 109.5 . . ?
C7 C10 H10C 109.5 . . ?
H10A C10 H10C 109.5 . . ?
H10B C10 H10C 109.5 . . ?
C14 C11 C12 108.68(10) . . ?
C14 C11 C4 112.46(9) . . ?
C12 C11 C4 108.62(9) . . ?
C14 C11 C13 107.86(10) . . ?
C12 C11 C13 109.04(10) . . ?
C4 C11 C13 110.11(9) . . ?
C11 C12 H12A 109.5 . . ?
C11 C12 H12B 109.5 . . ?
H12A C12 H12B 109.5 . . ?
C11 C12 H12C 109.5 . . ?
H12A C12 H12C 109.5 . . ?
H12B C12 H12C 109.5 . . ?
C11 C13 H13A 109.5 . . ?
C11 C13 H13B 109.5 . . ?
H13A C13 H13B 109.5 . . ?
C11 C13 H13C 109.5 . . ?
H13A C13 H13C 109.5 . . ?
H13B C13 H13C 109.5 . . ?
C11 C14 H14A 109.5 . . ?
C11 C14 H14B 109.5 . . ?
H14A C14 H14B 109.5 . . ?
C11 C14 H14C 109.5 . . ?
H14A C14 H14C 109.5 . . ?
H14B C14 H14C 109.5 . . ?
C17 C15 C16 110.48(10) . . ?
C17 C15 C18 105.23(10) . . ?
C16 C15 C18 106.49(10) . . ?
C17 C15 C6 110.39(9) . . ?
C16 C15 C6 112.25(10) . . ?
C18 C15 C6 111.70(9) . . ?
C15 C16 H16A 109.5 . . ?
C15 C16 H16B 109.5 . . ?
H16A C16 H16B 109.5 . . ?
C15 C16 H16C 109.5 . . ?
H16A C16 H16C 109.5 . . ?
H16B C16 H16C 109.5 . . ?
C15 C17 H17A 109.5 . . ?
C15 C17 H17B 109.5 . . ?
H17A C17 H17B 109.5 . . ?
C15 C17 H17C 109.5 . . ?
H17A C17 H17C 109.5 . . ?
H17B C17 H17C 109.5 . . ?
C15 C18 H18A 109.5 . . ?
C15 C18 H18B 109.5 . . ?
H18A C18 H18B 109.5 . . ?
C15 C18 H18C 109.5 . . ?
H18A C18 H18C 109.5 . . ?
H18B C18 H18C 109.5 . . ?
N2 C19 N1 104.52(9) . . ?
N2 C19 P1 135.38(8) . . ?
N1 C19 P1 120.09(8) . . ?
C21 C20 N1 106.87(10) . . ?
C21 C20 C23 130.92(12) . . ?
N1 C20 C23 122.21(11) . . ?
C20 C21 N2 107.14(10) . . ?
C20 C21 C24 130.40(11) . . ?
N2 C21 C24 122.46(10) . . ?
N1 C22 H22A 109.5 . . ?
N1 C22 H22B 109.5 . . ?
H22A C22 H22B 109.5 . . ?
N1 C22 H22C 109.5 . . ?
H22A C22 H22C 109.5 . . ?
H22B C22 H22C 109.5 . . ?
C20 C23 H23A 109.5 . . ?
C20 C23 H23B 109.5 . . ?
H23A C23 H23B 109.5 . . ?
C20 C23 H23C 109.5 . . ?
H23A C23 H23C 109.5 . . ?
H23B C23 H23C 109.5 . . ?
C21 C24 H24A 109.5 . . ?
C21 C24 H24B 109.5 . . ?
H24A C24 H24B 109.5 . . ?
C21 C24 H24C 109.5 . . ?
H24A C24 H24C 109.5 . . ?
H24B C24 H24C 109.5 . . ?
N2 C25 H25A 109.5 . . ?
N2 C25 H25B 109.5 . . ?
H25A C25 H25B 109.5 . . ?
N2 C25 H25C 109.5 . . ?
H25A C25 H25C 109.5 . . ?
H25B C25 H25C 109.5 . . ?

loop_
_geom_bond_atom_site_label_1
_geom_bond_atom_site_label_2
_geom_bond_distance
_geom_bond_site_symmetry_2
_geom_bond_publ_flag
P1 C19 1.7709(12) . ?
P1 C1 1.8653(11) . ?
N1 C19 1.3723(14) . ?
N1 C20 1.3964(15) . ?
N1 C22 1.4539(15) . ?
N2 C19 1.3704(14) . ?
N2 C21 1.4069(15) . ?
N2 C25 1.4527(14) . ?
C1 C2 1.4270(15) . ?
C1 C6 1.4296(15) . ?
C2 C3 1.4030(15) . ?
C2 C7 1.5575(15) . ?
C3 C4 1.3822(15) . ?
C3 H3 0.9500 . ?
C4 C5 1.3926(15) . ?
C4 C11 1.5354(15) . ?
C5 C6 1.3946(15) . ?
C5 H5 0.9500 . ?
C6 C15 1.5556(15) . ?
C7 C8 1.5364(17) . ?
C7 C9 1.5376(18) . ?
C7 C10 1.5417(17) . ?
C8 H8A 0.9800 . ?
C8 H8B 0.9800 . ?
C8 H8C 0.9800 . ?
C9 H9A 0.9800 . ?
C9 H9B 0.9800 . ?
C9 H9C 0.9800 . ?
C10 H10A 0.9800 . ?
C10 H10B 0.9800 . ?
C10 H10C 0.9800 . ?
C11 C14 1.5326(17) . ?
C11 C12 1.5350(17) . ?
C11 C13 1.5407(17) . ?
C12 H12A 0.9800 . ?
C12 H12B 0.9800 . ?
C12 H12C 0.9800 . ?
C13 H13A 0.9800 . ?
C13 H13B 0.9800 . ?
C13 H13C 0.9800 . ?
C14 H14A 0.9800 . ?
C14 H14B 0.9800 . ?
C14 H14C 0.9800 . ?
C15 C17 1.5383(16) . ?
C15 C16 1.5393(17) . ?
C15 C18 1.5400(16) . ?
C16 H16A 0.9800 . ?
C16 H16B 0.9800 . ?
C16 H16C 0.9800 . ?
C17 H17A 0.9800 . ?
C17 H17B 0.9800 . ?
C17 H17C 0.9800 . ?
C18 H18A 0.9800 . ?
C18 H18B 0.9800 . ?
C18 H18C 0.9800 . ?
C20 C21 1.3490(17) . ?
C20 C23 1.4903(17) . ?
C21 C24 1.4869(17) . ?
C22 H22A 0.9800 . ?
C22 H22B 0.9800 . ?
C22 H22C 0.9800 . ?
C23 H23A 0.9800 . ?
C23 H23B 0.9800 . ?
C23 H23C 0.9800 . ?
C24 H24A 0.9800 . ?
C24 H24B 0.9800 . ?
C24 H24C 0.9800 . ?
C25 H25A 0.9800 . ?
C25 H25B 0.9800 . ?
C25 H25C 0.9800 . ?

loop_
_geom_torsion_atom_site_label_1
_geom_torsion_atom_site_label_2
_geom_torsion_atom_site_label_3
_geom_torsion_atom_site_label_4
_geom_torsion
_geom_torsion_site_symmetry_1
_geom_torsion_site_symmetry_2
_geom_torsion_site_symmetry_3
_geom_torsion_site_symmetry_4
_geom_torsion_publ_flag
C19 P1 C1 C2 73.25(10) . . . . ?
C19 P1 C1 C6 -106.03(9) . . . . ?
C6 C1 C2 C3 11.55(15) . . . . ?
P1 C1 C2 C3 -167.75(8) . . . . ?
C6 C1 C2 C7 -164.39(10) . . . . ?
P1 C1 C2 C7 16.31(15) . . . . ?
C1 C2 C3 C4 -3.87(17) . . . . ?
C7 C2 C3 C4 172.40(10) . . . . ?
C2 C3 C4 C5 -3.98(17) . . . . ?
C2 C3 C4 C11 177.58(10) . . . . ?
C3 C4 C5 C6 4.04(17) . . . . ?
C11 C4 C5 C6 -177.48(10) . . . . ?
C4 C5 C6 C1 3.75(17) . . . . ?
C4 C5 C6 C15 -174.45(10) . . . . ?
C2 C1 C6 C5 -11.52(15) . . . . ?
P1 C1 C6 C5 167.78(8) . . . . ?
C2 C1 C6 C15 166.55(10) . . . . ?
P1 C1 C6 C15 -14.15(15) . . . . ?
C3 C2 C7 C8 -121.41(11) . . . . ?
C1 C2 C7 C8 54.61(14) . . . . ?
C3 C2 C7 C9 114.19(12) . . . . ?
C1 C2 C7 C9 -69.79(14) . . . . ?
C3 C2 C7 C10 -5.10(15) . . . . ?
C1 C2 C7 C10 170.92(11) . . . . ?
C3 C4 C11 C14 9.50(16) . . . . ?
C5 C4 C11 C14 -168.89(11) . . . . ?
C3 C4 C11 C12 -110.84(12) . . . . ?
C5 C4 C11 C12 70.77(13) . . . . ?
C3 C4 C11 C13 129.82(12) . . . . ?
C5 C4 C11 C13 -48.58(14) . . . . ?
C5 C6 C15 C17 126.94(11) . . . . ?
C1 C6 C15 C17 -51.16(14) . . . . ?
C5 C6 C15 C16 -109.32(12) . . . . ?
C1 C6 C15 C16 72.58(13) . . . . ?
C5 C6 C15 C18 10.22(14) . . . . ?
C1 C6 C15 C18 -167.88(11) . . . . ?
C21 N2 C19 N1 -0.27(12) . . . . ?
C25 N2 C19 N1 -172.85(10) . . . . ?
C21 N2 C19 P1 178.58(9) . . . . ?
C25 N2 C19 P1 6.00(18) . . . . ?
C20 N1 C19 N2 0.82(12) . . . . ?
C22 N1 C19 N2 -176.76(10) . . . . ?
C20 N1 C19 P1 -178.25(8) . . . . ?
C22 N1 C19 P1 4.17(15) . . . . ?
C1 P1 C19 N2 18.77(13) . . . . ?
C1 P1 C19 N1 -162.52(9) . . . . ?
C19 N1 C20 C21 -1.07(13) . . . . ?
C22 N1 C20 C21 176.43(11) . . . . ?
C19 N1 C20 C23 178.37(11) . . . . ?
C22 N1 C20 C23 -4.12(19) . . . . ?
N1 C20 C21 N2 0.85(13) . . . . ?
C23 C20 C21 N2 -178.53(13) . . . . ?
N1 C20 C21 C24 -178.80(12) . . . . ?
C23 C20 C21 C24 1.8(2) . . . . ?
C19 N2 C21 C20 -0.38(13) . . . . ?
C25 N2 C21 C20 172.33(11) . . . . ?
C19 N2 C21 C24 179.31(11) . . . . ?
C25 N2 C21 C24 -7.98(18) . . . . ?

loop_
_platon_squeeze_void_nr
_platon_squeeze_void_average_x
_platon_squeeze_void_average_y
_platon_squeeze_void_average_z
_platon_squeeze_void_volume
_platon_squeeze_void_count_electrons
_platon_squeeze_void_content
1 0.000 -0.001 0.250 317 78 ' '
2 0.000 -0.018 0.750 317 78 ' '
